data_7208211
loop_
_publ_author_name
'Sie, Ming-Jhe'
'Chang, Yin-Jui'
'Cheng, Po-Wen'
'Kuo, Po-Ting'
'Yeh, Chun-Wei'
'Cheng, Chi-Feng'
'Chen, Jhy-Der'
'Wang, Ju-Chun'

_publ_section_title
;
 Interpenetrated and polycatenated nets of Cd(ii) coordination networks
 from mixed N,N&#x2032;-dipyridyladipoamide and dicarboxylate ligands
;
_journal_issue 17
_journal_name_full CrystEngComm
_journal_page_first 5505
_journal_paper_doi 10.1039/c2ce25202c
_journal_volume 14
_journal_year 2012
_chemical_formula_sum 'C30 H26 Cd N4 O6'
_chemical_formula_weight 650.95
_chemical_name_systematic
;
?
;
_space_group_IT_number 13
_symmetry_cell_setting monoclinic
_symmetry_space_group_name_Hall '-P 2yc'
_symmetry_space_group_name_H-M 'P 1 2/c 1'
_atom_sites_solution_hydrogens geom
_atom_sites_solution_primary direct
_atom_sites_solution_secondary difmap
_audit_creation_method SHELXL-97
_cell_angle_alpha 90.00
_cell_angle_beta 103.615(2)
_cell_angle_gamma 90.00
_cell_formula_units_Z 4
_cell_length_a 14.5232(6)
_cell_length_b 21.1310(9)
_cell_length_c 16.0399(7)
_cell_measurement_reflns_used 8543
_cell_measurement_temperature 296(2)
_cell_measurement_theta_max 26.26
_cell_measurement_theta_min 2.33
_cell_volume 4784.2(4)
_computing_cell_refinement 'Bruker SMART'
_computing_data_collection 'Bruker SMART'
_computing_data_reduction 'Bruker SAINT'
_computing_molecular_graphics 'Bruker SHELXTL'
_computing_publication_material 'Bruker SHELXTL'
_computing_structure_refinement 'SHELXL-97 (Sheldrick, 2008)'
_computing_structure_solution 'SHELXS-97 (Sheldrick, 2008)'
_diffrn_ambient_temperature 296(2)
_diffrn_measured_fraction_theta_full 0.999
_diffrn_measured_fraction_theta_max 0.999
_diffrn_measurement_device_type 'Bruker AXS APEX2'
_diffrn_measurement_method '\w and \f scans'
_diffrn_radiation_monochromator graphite
_diffrn_radiation_source 'fine-focus sealed tube'
_diffrn_radiation_type MoK\a
_diffrn_radiation_wavelength 0.71073
_diffrn_reflns_av_R_equivalents 0.0720
_diffrn_reflns_av_sigmaI/netI 0.0819
_diffrn_reflns_limit_h_max 17
_diffrn_reflns_limit_h_min -17
_diffrn_reflns_limit_k_max 26
_diffrn_reflns_limit_k_min -21
_diffrn_reflns_limit_l_max 19
_diffrn_reflns_limit_l_min -19
_diffrn_reflns_number 40267
_diffrn_reflns_theta_full 26.00
_diffrn_reflns_theta_max 26.00
_diffrn_reflns_theta_min 1.62
_exptl_absorpt_coefficient_mu 0.486
_exptl_absorpt_correction_T_max 0.7457
_exptl_absorpt_correction_T_min 0.5909
_exptl_absorpt_correction_type multi-scan
_exptl_absorpt_process_details 'SADABS V2008/1 (Bruker AXS, 2008)'
_exptl_crystal_colour colourless
_exptl_crystal_density_diffrn 0.904
_exptl_crystal_density_method 'not measured'
_exptl_crystal_description block
_exptl_crystal_F_000 1320
_exptl_crystal_size_max 0.20
_exptl_crystal_size_mid 0.10
_exptl_crystal_size_min 0.10
_platon_squeeze_details
;
?
;
_refine_diff_density_max 0.459
_refine_diff_density_min -0.488
_refine_diff_density_rms 0.066
_refine_ls_extinction_method none
_refine_ls_goodness_of_fit_ref 1.031
_refine_ls_hydrogen_treatment constr
_refine_ls_matrix_type full
_refine_ls_number_parameters 355
_refine_ls_number_reflns 9400
_refine_ls_number_restraints 0
_refine_ls_restrained_S_all 1.031
_refine_ls_R_factor_all 0.0965
_refine_ls_R_factor_gt 0.0493
_refine_ls_shift/su_max 0.001
_refine_ls_shift/su_mean 0.000
_refine_ls_structure_factor_coef Fsqd
_refine_ls_weighting_details 'calc w=1/[\s^2^(Fo^2^)+(0.0403P)^2^+0.0000P] where P=(Fo^2^+2Fc^2^)/3'
_refine_ls_weighting_scheme calc
_refine_ls_wR_factor_gt 0.1038
_refine_ls_wR_factor_ref 0.1112
_reflns_number_gt 5247
_reflns_number_total 9400
_reflns_threshold_expression >2sigma(I)
_cod_data_source_file c2ce25202c.txt
_cod_data_source_block 1
_cod_depositor_comments
;
The following automatic conversions were performed:

'_symmetry_cell_setting' value 'Monoclinic' changed to 'monoclinic'
according to /home/saulius/struct/CIF-dictionaries/cif_core.dic
dictionary named 'cif_core.dic' version 2.4.1 from 2010-06-29.

Automatic conversion script
Id: cif_fix_values 1891 2012-01-12 08:04:46Z andrius 
;
_cod_original_sg_symbol_H-M P2/c
_cod_database_code 7208211

loop_
_symmetry_equiv_pos_as_xyz
'x, y, z'
'-x, y, -z+1/2'
'-x, -y, -z'
'x, -y, z-1/2'

loop_
_atom_site_label
_atom_site_type_symbol
_atom_site_fract_x
_atom_site_fract_y
_atom_site_fract_z
_atom_site_U_iso_or_equiv
_atom_site_adp_type
_atom_site_occupancy
_atom_site_symmetry_multiplicity
_atom_site_calc_flag
_atom_site_refinement_flags
_atom_site_disorder_assembly
_atom_site_disorder_group
Cd Cd 0.447397(18) 0.325686(14) 0.629317(17) 0.04623(11) Uani 1 1 d . . .
O1 O 0.3655(5) 0.6687(3) 0.6797(4) 0.0725(19) Uiso 0.50 1 d P A 1
O2 O 0.5228(6) 0.9783(4) 0.6556(6) 0.103(3) Uiso 0.50 1 d P A 1
O1' O 0.3322(6) 0.6679(3) 0.6350(5) 0.091(2) Uiso 0.50 1 d P B 2
O2' O 0.5152(8) 0.9796(4) 0.6022(7) 0.135(3) Uiso 0.50 1 d P B 2
O3 O 0.60052(16) 0.32663(13) 0.73792(16) 0.0570(7) Uani 1 1 d . . .
O4 O 0.59880(17) 0.31265(13) 0.60209(16) 0.0599(8) Uani 1 1 d . . .
O5 O 0.29131(18) 0.33588(15) 0.55863(18) 0.0766(9) Uani 1 1 d . . .
O6 O 0.37983(18) 0.33256(13) 0.46624(16) 0.0654(8) Uani 1 1 d . . .
N1 N 0.4588(3) 0.43452(16) 0.6347(2) 0.0570(9) Uani 1 1 d . . .
N2 N 0.4780(3) 0.63040(17) 0.6187(2) 0.0672(10) Uani 1 1 d . . .
H2A H 0.5210 0.6420 0.5931 0.081 Uiso 1 1 calc R C 1
N3 N 0.3804(9) 1.0252(6) 0.6521(7) 0.100(4) Uiso 0.50 1 d P A 1
H3A H 0.3279 1.0172 0.6662 0.120 Uiso 0.50 1 calc PR A 1
N3' N 0.3748(9) 1.0251(6) 0.6160(8) 0.115(5) Uiso 0.50 1 d P B 2
H3'A H 0.3167 1.0145 0.6114 0.138 Uiso 0.50 1 calc PR B 2
N4 N 0.4308(3) 1.21831(18) 0.6321(2) 0.0706(11) Uani 1 1 d . . .
C1 C 0.3951(3) 0.4724(2) 0.6539(3) 0.0759(14) Uani 1 1 d . . .
H1A H 0.3446 0.4534 0.6706 0.091 Uiso 1 1 calc R . .
C2 C 0.3960(3) 0.5363(2) 0.6515(3) 0.0791(15) Uani 1 1 d . . .
H2B H 0.3481 0.5597 0.6666 0.095 Uiso 1 1 calc R A .
C3 C 0.4688(3) 0.5661(2) 0.6265(3) 0.0552(11) Uani 1 1 d . . .
C4 C 0.5387(3) 0.5271(2) 0.6077(3) 0.0755(14) Uani 1 1 d . . .
H4B H 0.5909 0.5448 0.5923 0.091 Uiso 1 1 calc R A .
C5 C 0.5306(3) 0.4628(2) 0.6119(3) 0.0729(14) Uani 1 1 d . . .
H5A H 0.5776 0.4377 0.5982 0.087 Uiso 1 1 calc R . .
C6 C 0.4324(9) 0.6757(6) 0.6436(7) 0.064(3) Uiso 0.50 1 d P A 1
C7 C 0.4688(10) 0.7420(7) 0.6262(10) 0.098(5) Uiso 0.50 1 d P A 1
H7A H 0.5321 0.7480 0.6618 0.117 Uiso 0.50 1 calc PR A 1
H7B H 0.4726 0.7445 0.5667 0.117 Uiso 0.50 1 calc PR A 1
C8 C 0.4044(9) 0.7948(6) 0.6446(8) 0.080(4) Uiso 0.50 1 d P A 1
H8A H 0.3965 0.7919 0.7029 0.120 Uiso 0.50 1 calc PR A 1
H8B H 0.3426 0.7928 0.6051 0.120 Uiso 0.50 1 calc PR A 1
C9 C 0.4606(13) 0.8609(9) 0.6305(12) 0.134(7) Uiso 0.50 1 d P A 1
H9A H 0.5246 0.8618 0.6660 0.161 Uiso 0.50 1 calc PR A 1
H9B H 0.4622 0.8669 0.5709 0.161 Uiso 0.50 1 calc PR A 1
C10 C 0.3951(10) 0.9117(7) 0.6607(10) 0.112(5) Uiso 0.50 1 d P A 1
H10A H 0.3308 0.9093 0.6257 0.135 Uiso 0.50 1 calc PR A 1
H10B H 0.3937 0.9048 0.7202 0.135 Uiso 0.50 1 calc PR A 1
C11 C 0.4390(10) 0.9758(6) 0.6499(8) 0.082(4) Uiso 0.50 1 d P A 1
C6' C 0.4042(11) 0.6792(6) 0.6184(8) 0.079(4) Uiso 0.50 1 d P B 2
C7' C 0.4392(9) 0.7421(6) 0.6005(9) 0.074(4) Uiso 0.50 1 d P B 2
H7'A H 0.4999 0.7490 0.6403 0.089 Uiso 0.50 1 calc PR B 2
H7'B H 0.4506 0.7411 0.5433 0.089 Uiso 0.50 1 calc PR B 2
C8' C 0.3824(12) 0.7936(8) 0.6052(10) 0.136(6) Uiso 0.50 1 d P B 2
H8'A H 0.3596 0.7900 0.6572 0.163 Uiso 0.50 1 calc PR B 2
H8'B H 0.3276 0.7919 0.5571 0.163 Uiso 0.50 1 calc PR B 2
C9' C 0.4288(10) 0.8579(7) 0.6050(9) 0.083(4) Uiso 0.50 1 d P B 2
H9'A H 0.4861 0.8576 0.6506 0.100 Uiso 0.50 1 calc PR B 2
H9'B H 0.4484 0.8615 0.5514 0.100 Uiso 0.50 1 calc PR B 2
C10' C 0.3801(12) 0.9121(8) 0.6143(10) 0.138(6) Uiso 0.50 1 d P B 2
H10C H 0.3648 0.9111 0.6700 0.166 Uiso 0.50 1 calc PR B 2
H10D H 0.3208 0.9121 0.5711 0.166 Uiso 0.50 1 calc PR B 2
C11' C 0.4359(12) 0.9783(8) 0.6062(10) 0.113(5) Uiso 0.50 1 d P B 2
C12 C 0.3984(5) 1.0894(2) 0.6331(4) 0.109(2) Uani 1 1 d . . .
C13 C 0.3337(9) 1.1305(6) 0.6647(8) 0.088(4) Uiso 0.50 1 d P A 1
H13A H 0.2846 1.1149 0.6870 0.106 Uiso 0.50 1 calc PR A 1
C13' C 0.3251(9) 1.1323(6) 0.6250(8) 0.085(4) Uiso 0.50 1 d P A 2
H13B H 0.2633 1.1190 0.6216 0.101 Uiso 0.50 1 calc PR A 2
C14 C 0.3507(7) 1.1939(5) 0.6591(6) 0.059(3) Uiso 0.50 1 d P A 1
H14A H 0.3081 1.2224 0.6736 0.088 Uiso 0.50 1 calc PR A 1
C14' C 0.3469(10) 1.1953(6) 0.6224(8) 0.088(4) Uiso 0.50 1 d P A 2
H14B H 0.2968 1.2238 0.6127 0.106 Uiso 0.50 1 calc PR A 2
C15 C 0.4954(4) 1.1777(3) 0.6250(4) 0.0935(17) Uani 1 1 d . A .
H15A H 0.5533 1.1936 0.6194 0.112 Uiso 1 1 calc R . .
C16 C 0.4852(4) 1.1125(3) 0.6250(4) 0.108(2) Uani 1 1 d . A .
H16A H 0.5342 1.0856 0.6199 0.130 Uiso 1 1 calc R . .
C17 C 0.6425(2) 0.31752(17) 0.6789(3) 0.0455(9) Uani 1 1 d . . .
C18 C 0.7488(2) 0.31342(18) 0.7013(2) 0.0498(10) Uani 1 1 d . . .
C19 C 0.8015(3) 0.3276(2) 0.7821(2) 0.0667(12) Uani 1 1 d . . .
H19A H 0.7709 0.3388 0.8247 0.080 Uiso 1 1 calc R . .
C20 C 0.8988(3) 0.3254(2) 0.8007(3) 0.0719(13) Uani 1 1 d . . .
H20A H 0.9327 0.3354 0.8559 0.086 Uiso 1 1 calc R D .
C21 C 0.9472(2) 0.30900(19) 0.7404(3) 0.0575(11) Uani 1 1 d . . .
C22 C 0.8945(6) 0.3070(4) 0.6523(5) 0.042(2) Uiso 0.50 1 d P D 1
H22A H 0.9259 0.3035 0.6083 0.051 Uiso 0.50 1 calc PR D 1
C23 C 0.7956(6) 0.3104(4) 0.6339(5) 0.041(2) Uiso 0.50 1 d P D 1
H23A H 0.7608 0.3106 0.5772 0.050 Uiso 0.50 1 calc PR D 1
C22' C 0.8948(6) 0.2800(4) 0.6674(6) 0.055(3) Uiso 0.50 1 d P D 2
H22B H 0.9257 0.2576 0.6322 0.066 Uiso 0.50 1 calc PR D 2
C23' C 0.7957(6) 0.2838(4) 0.6455(6) 0.047(3) Uiso 0.50 1 d P D 2
H23B H 0.7614 0.2667 0.5941 0.056 Uiso 0.50 1 calc PR D 2
C24 C 0.3009(3) 0.3358(2) 0.4838(3) 0.0566(11) Uani 1 1 d . . .
C25 C 0.2129(3) 0.3409(2) 0.4127(2) 0.0630(13) Uani 1 1 d . . .
C26 C 0.2139(3) 0.3382(2) 0.3287(3) 0.0788(15) Uani 1 1 d . . .
H26A H 0.2718 0.3350 0.3135 0.095 Uiso 1 1 calc R . .
C27 C 0.1319(3) 0.3400(3) 0.2650(3) 0.0910(17) Uani 1 1 d . . .
H27A H 0.1354 0.3379 0.2079 0.109 Uiso 1 1 calc R E .
C28 C 0.0453(3) 0.3447(2) 0.2839(3) 0.0809(15) Uani 1 1 d . . .
C29 C 0.0440(6) 0.3671(4) 0.3699(5) 0.049(2) Uiso 0.50 1 d P E 1
H29A H -0.0111 0.3832 0.3818 0.059 Uiso 0.50 1 calc PR E 1
C29' C 0.0425(7) 0.3303(4) 0.3689(6) 0.069(3) Uiso 0.50 1 d P F 2
H29B H -0.0151 0.3224 0.3828 0.083 Uiso 0.50 1 calc PR F 2
C30 C 0.1265(5) 0.3636(4) 0.4323(5) 0.041(2) Uiso 0.50 1 d P E 1
H30A H 0.1269 0.3759 0.4880 0.062 Uiso 0.50 1 calc PR E 1
C30' C 0.1280(6) 0.3280(4) 0.4329(6) 0.062(2) Uiso 0.50 1 d P F 2
H30B H 0.1268 0.3176 0.4890 0.074 Uiso 0.50 1 calc PR F 2

loop_
_atom_site_aniso_label
_atom_site_aniso_U_11
_atom_site_aniso_U_22
_atom_site_aniso_U_33
_atom_site_aniso_U_23
_atom_site_aniso_U_13
_atom_site_aniso_U_12
Cd 0.02230(14) 0.0650(2) 0.04603(17) 0.00135(17) -0.00277(10) -0.00171(15)
O3 0.0244(14) 0.093(2) 0.0547(16) -0.0032(16) 0.0109(13) 0.0022(14)
O4 0.0274(15) 0.099(2) 0.0489(17) -0.0081(15) -0.0007(13) 0.0003(14)
O5 0.0319(17) 0.147(3) 0.0452(18) 0.0061(19) -0.0034(14) -0.0048(17)
O6 0.0295(16) 0.106(2) 0.0552(18) 0.0040(16) -0.0021(13) -0.0049(16)
N1 0.043(2) 0.066(2) 0.059(2) 0.0085(19) 0.0057(18) -0.0003(19)
N2 0.075(3) 0.062(3) 0.072(3) 0.006(2) 0.032(2) 0.001(2)
N4 0.053(3) 0.067(3) 0.090(3) -0.006(2) 0.013(2) -0.008(2)
C1 0.057(3) 0.076(4) 0.104(4) 0.011(3) 0.037(3) -0.005(3)
C2 0.067(4) 0.064(4) 0.119(4) -0.006(3) 0.048(3) 0.000(3)
C3 0.054(3) 0.057(3) 0.056(3) 0.001(2) 0.016(2) -0.003(2)
C4 0.059(3) 0.074(3) 0.099(4) 0.017(3) 0.030(3) -0.003(3)
C5 0.054(3) 0.073(4) 0.095(4) 0.015(3) 0.026(3) 0.007(2)
C12 0.111(5) 0.046(3) 0.166(6) -0.003(4) 0.029(4) -0.028(3)
C15 0.077(4) 0.065(4) 0.141(5) -0.004(4) 0.029(3) -0.011(3)
C16 0.100(5) 0.071(4) 0.156(6) 0.001(4) 0.038(4) -0.002(3)
C17 0.022(2) 0.058(3) 0.055(3) 0.001(2) 0.0069(19) -0.0021(18)
C18 0.027(2) 0.070(3) 0.051(2) -0.007(2) 0.0074(18) -0.0038(18)
C19 0.028(2) 0.126(4) 0.047(2) -0.006(3) 0.0108(19) -0.006(3)
C20 0.025(2) 0.141(4) 0.048(2) -0.003(3) 0.0054(19) -0.008(3)
C21 0.022(2) 0.093(3) 0.056(3) 0.000(2) 0.004(2) 0.0015(19)
C24 0.029(2) 0.083(3) 0.051(3) 0.006(2) -0.0029(19) -0.008(2)
C25 0.030(2) 0.114(4) 0.038(2) 0.005(2) -0.0068(18) -0.009(2)
C26 0.034(2) 0.144(5) 0.052(3) 0.004(3) -0.003(2) -0.001(3)
C27 0.043(3) 0.178(6) 0.043(3) 0.004(3) -0.008(2) -0.004(3)
C28 0.041(3) 0.146(5) 0.045(3) 0.002(3) -0.010(2) -0.006(3)

loop_
_atom_type_symbol
_atom_type_description
_atom_type_scat_dispersion_real
_atom_type_scat_dispersion_imag
_atom_type_scat_source
C C 0.0033 0.0016 'International Tables Vol C Tables 4.2.6.8 and 6.1.1.4'
H H 0.0000 0.0000 'International Tables Vol C Tables 4.2.6.8 and 6.1.1.4'
N N 0.0061 0.0033 'International Tables Vol C Tables 4.2.6.8 and 6.1.1.4'
O O 0.0106 0.0060 'International Tables Vol C Tables 4.2.6.8 and 6.1.1.4'
Cd Cd -0.8075 1.2024 'International Tables Vol C Tables 4.2.6.8 and 6.1.1.4'

loop_
_geom_angle_atom_site_label_1
_geom_angle_atom_site_label_2
_geom_angle_atom_site_label_3
_geom_angle
_geom_angle_site_symmetry_1
_geom_angle_site_symmetry_3
N4 Cd O5 90.35(13) 1_545 .
N4 Cd N1 175.84(14) 1_545 .
O5 Cd N1 88.79(12) . .
N4 Cd O4 89.72(12) 1_545 .
O5 Cd O4 140.90(10) . .
N1 Cd O4 93.52(12) . .
N4 Cd O3 86.37(12) 1_545 2_656
O5 Cd O3 88.77(9) . 2_656
N1 Cd O3 89.54(11) . 2_656
O4 Cd O3 130.23(8) . 2_656
N4 Cd O3 94.35(11) 1_545 .
O5 Cd O3 164.68(9) . .
N1 Cd O3 85.47(10) . .
O4 Cd O3 53.83(8) . .
O3 Cd O3 77.02(9) 2_656 .
N4 Cd O6 93.38(11) 1_545 .
O5 Cd O6 52.85(9) . .
N1 Cd O6 89.34(10) . .
O4 Cd O6 88.13(9) . .
O3 Cd O6 141.61(8) 2_656 .
O3 Cd O6 141.05(9) . .
C17 O3 Cd 164.8(2) . 2_656
C17 O3 Cd 89.1(2) . .
Cd O3 Cd 102.98(9) 2_656 .
C17 O4 Cd 95.0(2) . .
C24 O5 Cd 98.9(2) . .
C24 O6 Cd 85.6(2) . .
C1 N1 C5 115.7(4) . .
C1 N1 Cd 124.6(3) . .
C5 N1 Cd 119.6(3) . .
C6 N2 C3 130.0(7) . .
C3 N2 C6' 127.0(7) . .
C6 N2 H2A 115.0 . .
C3 N2 H2A 115.0 . .
C6' N2 H2A 113.9 . .
C11 N3 C12 125.4(11) . .
C11 N3 H3A 117.3 . .
C12 N3 H3A 117.3 . .
C11' N3' C12 125.9(13) . .
C11' N3' H3'A 117.1 . .
C12 N3' H3'A 117.1 . .
C14' N4 C15 115.0(7) . .
C15 N4 C14 116.4(5) . .
C14' N4 Cd 118.4(6) . 1_565
C15 N4 Cd 125.0(3) . 1_565
C14 N4 Cd 117.5(5) . 1_565
N1 C1 C2 126.2(4) . .
N1 C1 H1A 116.9 . .
C2 C1 H1A 116.9 . .
C1 C2 C3 118.7(4) . .
C1 C2 H2B 120.7 . .
C3 C2 H2B 120.7 . .
C2 C3 N2 125.4(4) . .
C2 C3 C4 116.4(4) . .
N2 C3 C4 118.3(4) . .
C5 C4 C3 120.1(4) . .
C5 C4 H4B 120.0 . .
C3 C4 H4B 120.0 . .
N1 C5 C4 123.0(4) . .
N1 C5 H5A 118.5 . .
C4 C5 H5A 118.5 . .
O1 C6 N2 124.7(11) . .
O1 C6 C7 121.8(12) . .
N2 C6 C7 113.4(11) . .
C8 C7 C6 112.0(12) . .
C8 C7 H7A 109.2 . .
C6 C7 H7A 109.2 . .
C8 C7 H7B 109.2 . .
C6 C7 H7B 109.2 . .
H7A C7 H7B 107.9 . .
C7 C8 C9 104.2(12) . .
C7 C8 H8A 110.9 . .
C9 C8 H8A 110.9 . .
C7 C8 H8B 110.9 . .
C9 C8 H8B 110.9 . .
H8A C8 H8B 108.9 . .
C10 C9 C8 100.3(13) . .
C10 C9 H9A 111.7 . .
C8 C9 H9A 111.7 . .
C10 C9 H9B 111.7 . .
C8 C9 H9B 111.7 . .
H9A C9 H9B 109.5 . .
C11 C10 C9 105.6(12) . .
C11 C10 H10A 110.6 . .
C9 C10 H10A 110.6 . .
C11 C10 H10B 110.6 . .
C9 C10 H10B 110.6 . .
H10A C10 H10B 108.7 . .
O2 C11 N3 126.6(13) . .
O2 C11 C10 118.4(12) . .
N3 C11 C10 113.5(12) . .
O1' C6' C7' 126.8(13) . .
O1' C6' N2 122.9(12) . .
C7' C6' N2 110.2(11) . .
C8' C7' C6' 117.6(13) . .
C8' C7' H7'A 107.9 . .
C6' C7' H7'A 107.9 . .
C8' C7' H7'B 107.9 . .
C6' C7' H7'B 107.9 . .
H7'A C7' H7'B 107.2 . .
C7' C8' C9' 115.8(14) . .
C7' C8' H8'A 108.3 . .
C9' C8' H8'A 108.3 . .
C7' C8' H8'B 108.3 . .
C9' C8' H8'B 108.3 . .
H8'A C8' H8'B 107.4 . .
C10' C9' C8' 120.4(14) . .
C10' C9' H9'A 107.2 . .
C8' C9' H9'A 107.2 . .
C10' C9' H9'B 107.2 . .
C8' C9' H9'B 107.2 . .
H9'A C9' H9'B 106.9 . .
C9' C10' C11' 115.3(14) . .
C9' C10' H10C 108.4 . .
C11' C10' H10C 108.4 . .
C9' C10' H10D 108.4 . .
C11' C10' H10D 108.4 . .
H10C C10' H10D 107.5 . .
O2' C11' N3' 131.8(17) . .
O2' C11' C10' 122.5(16) . .
N3' C11' C10' 105.2(14) . .
C13' C12 C16 117.2(7) . .
C13' C12 N3' 117.9(9) . .
C16 C12 N3' 120.4(8) . .
C13' C12 N3 117.9(9) . .
C16 C12 N3 124.8(7) . .
C16 C12 C13 119.8(7) . .
N3' C12 C13 119.7(9) . .
N3 C12 C13 109.1(8) . .
C14 C13 C12 114.9(10) . .
C14 C13 H13A 122.6 . .
C12 C13 H13A 122.6 . .
C14' C13' C12 117.5(11) . .
C14' C13' H13B 121.2 . .
C12 C13' H13B 121.2 . .
C13 C14 N4 123.0(9) . .
C13 C14 H14A 118.5 . .
N4 C14 H14A 118.5 . .
N4 C14' C13' 125.6(12) . .
N4 C14' H14B 117.2 . .
C13' C14' H14B 117.2 . .
N4 C15 C16 125.3(5) . .
N4 C15 H15A 117.3 . .
C16 C15 H15A 117.3 . .
C15 C16 C12 116.8(5) . .
C15 C16 H16A 121.6 . .
C12 C16 H16A 121.6 . .
O4 C17 O3 122.1(3) . .
O4 C17 C18 119.0(3) . .
O3 C17 C18 118.9(3) . .
C19 C18 C23' 117.1(5) . .
C19 C18 C23 118.1(5) . .
C19 C18 C17 121.7(4) . .
C23' C18 C17 120.2(5) . .
C23 C18 C17 118.3(5) . .
C18 C19 C20 120.9(4) . .
C18 C19 H19A 119.5 . .
C20 C19 H19A 119.5 . .
C21 C20 C19 121.8(4) . .
C21 C20 H20A 119.1 . .
C19 C20 H20A 119.1 . .
C20 C21 C22' 116.1(5) . .
C20 C21 C22 117.3(4) . .
C20 C21 C21 121.9(4) . 2_756
C22' C21 C21 120.6(5) . 2_756
C22 C21 C21 119.0(5) . 2_756
C23 C22 C21 119.2(7) . .
C23 C22 H22A 120.4 . .
C21 C22 H22A 120.4 . .
C22 C23 C18 119.8(7) . .
C22 C23 H23A 120.1 . .
C18 C23 H23A 120.1 . .
C21 C22' C23' 121.0(8) . .
C21 C22' H22B 119.5 . .
C23' C22' H22B 119.5 . .
C18 C23' C22' 119.6(8) . .
C18 C23' H23B 120.2 . .
C22' C23' H23B 120.2 . .
O5 C24 O6 122.6(4) . .
O5 C24 C25 117.7(4) . .
O6 C24 C25 119.7(4) . .
C26 C25 C30' 116.6(5) . .
C26 C25 C30 116.4(4) . .
C26 C25 C24 123.1(4) . .
C30' C25 C24 117.2(5) . .
C30 C25 C24 119.1(4) . .
C25 C26 C27 121.9(4) . .
C25 C26 H26A 119.1 . .
C27 C26 H26A 119.1 . .
C28 C27 C26 121.3(4) . .
C28 C27 H27A 119.4 . .
C26 C27 H27A 119.4 . .
C27 C28 C29' 116.0(5) . .
C27 C28 C29 116.8(5) . .
C27 C28 C28 122.4(5) . 2
C29' C28 C28 118.9(6) . 2
C29 C28 C28 118.8(6) . 2
C30 C29 C28 117.9(7) . .
C30 C29 H29A 121.0 . .
C28 C29 H29A 121.0 . .
C28 C29' C30' 119.4(8) . .
C28 C29' H29B 120.3 . .
C30' C29' H29B 120.3 . .
C29 C30 C25 120.9(7) . .
C29 C30 H30A 119.5 . .
C25 C30 H30A 119.5 . .
C25 C30' C29' 120.3(8) . .
C25 C30' H30B 119.8 . .
C29' C30' H30B 119.8 . .

loop_
_geom_bond_atom_site_label_1
_geom_bond_atom_site_label_2
_geom_bond_distance
_geom_bond_site_symmetry_2
Cd N4 2.283(4) 1_545
Cd O5 2.294(3) .
Cd N1 2.306(3) .
Cd O4 2.357(2) .
Cd O3 2.391(3) 2_656
Cd O3 2.481(2) .
Cd O6 2.572(2) .
O1 C6 1.251(12) .
O2 C11 1.200(13) .
O1' C6' 1.163(14) .
O2' C11' 1.167(15) .
O3 C17 1.255(4) .
O3 Cd 2.391(3) 2_656
O4 C17 1.251(4) .
O5 C24 1.240(5) .
O6 C24 1.245(4) .
N1 C1 1.313(5) .
N1 C5 1.324(5) .
N2 C6 1.281(12) .
N2 C3 1.374(5) .
N2 C6' 1.486(14) .
N2 H2A 0.8600 .
N3 C11 1.352(15) .
N3 C12 1.428(12) .
N3 H3A 0.8600 .
N3' C11' 1.362(17) .
N3' C12 1.411(13) .
N3' H3'A 0.8600 .
N4 C14' 1.286(13) .
N4 C15 1.297(6) .
N4 C14 1.430(11) .
N4 Cd 2.283(4) 1_565
C1 C2 1.353(6) .
C1 H1A 0.9300 .
C2 C3 1.369(6) .
C2 H2B 0.9300 .
C3 C4 1.395(5) .
C4 C5 1.367(6) .
C4 H4B 0.9300 .
C5 H5A 0.9300 .
C6 C7 1.545(18) .
C7 C8 1.528(18) .
C7 H7A 0.9700 .
C7 H7B 0.9700 .
C8 C9 1.66(2) .
C8 H8A 0.9700 .
C8 H8B 0.9700 .
C9 C10 1.58(2) .
C9 H9A 0.9700 .
C9 H9B 0.9700 .
C10 C11 1.524(16) .
C10 H10A 0.9700 .
C10 H10B 0.9700 .
C6' C7' 1.475(17) .
C7' C8' 1.379(18) .
C7' H7'A 0.9700 .
C7' H7'B 0.9700 .
C8' C9' 1.516(18) .
C8' H8'A 0.9700 .
C8' H8'B 0.9700 .
C9' C10' 1.373(18) .
C9' H9'A 0.9700 .
C9' H9'B 0.9700 .
C10' C11' 1.64(2) .
C10' H10C 0.9700 .
C10' H10D 0.9700 .
C12 C13' 1.381(13) .
C12 C16 1.387(7) .
C12 C13 1.456(13) .
C13 C14 1.368(14) .
C13 H13A 0.9300 .
C13' C14' 1.371(15) .
C13' H13B 0.9300 .
C14 H14A 0.9300 .
C14' H14B 0.9300 .
C15 C16 1.385(6) .
C15 H15A 0.9300 .
C16 H16A 0.9300 .
C17 C18 1.503(5) .
C18 C19 1.374(5) .
C18 C23' 1.393(9) .
C18 C23 1.407(9) .
C19 C20 1.375(5) .
C19 H19A 0.9300 .
C20 C21 1.367(5) .
C20 H20A 0.9300 .
C21 C22' 1.381(9) .
C21 C22 1.440(9) .
C21 C21 1.493(7) 2_756
C22 C23 1.398(10) .
C22 H22A 0.9300 .
C23 H23A 0.9300 .
C22' C23' 1.402(11) .
C22' H22B 0.9300 .
C23' H23B 0.9300 .
C24 C25 1.503(5) .
C25 C26 1.353(5) .
C25 C30' 1.374(9) .
C25 C30 1.445(8) .
C26 C27 1.376(5) .
C26 H26A 0.9300 .
C27 C28 1.365(6) .
C27 H27A 0.9300 .
C28 C29' 1.406(10) .
C28 C29 1.461(9) .
C28 C28 1.497(8) 2
C29 C30 1.371(10) .
C29 H29A 0.9300 .
C29' C30' 1.414(11) .
C29' H29B 0.9300 .
C30 H30A 0.9300 .
C30' H30B 0.9300 .

loop_
_platon_squeeze_void_nr
_platon_squeeze_void_average_x
_platon_squeeze_void_average_y
_platon_squeeze_void_average_z
_platon_squeeze_void_volume
_platon_squeeze_void_count_electrons
_platon_squeeze_void_content
1 0.000 -0.013 0.000 2282 481 'co-crystallized THF and DMF solvent molecules'
